data_1513865
loop_
_publ_author_name
'Kuppuswamy, Subramaniam'
'Bezpalko, Mark W.'
'Powers, Tamara M.'
'Wilding, Matthew J. T.'
'Brozek, Carl K.'
'Foxman, Bruce M.'
'Thomas, Christine M.'

_publ_section_title
;
 A series of C3-symmetric heterobimetallic Cr--M (M = Fe, Co and Cu)
 complexes
;
_journal_issue 4
_journal_name_full 'Chemical Science'
_journal_page_first 1617
_journal_paper_doi 10.1039/c3sc52943f
_journal_volume 5
_journal_year 2014
_chemical_absolute_configuration ad
_chemical_formula_moiety 'C45 H51 Cr1 N3 P3'
_chemical_formula_sum 'C45 H51 Cr N3 P3'
_chemical_formula_weight 778.84
_space_group_IT_number 19
_symmetry_cell_setting orthorhombic
_symmetry_space_group_name_Hall 'P 2ac 2ab'
_symmetry_space_group_name_H-M 'P 21 21 21'
_atom_sites_solution_hydrogens difmap
_atom_sites_solution_primary direct
_audit_creation_date 2012-11-28
_audit_creation_method CRYSTALS_ver_14.43
_cell_angle_alpha 90
_cell_angle_beta 90
_cell_angle_gamma 90
_cell_formula_units_Z 4
_cell_length_a 13.0611(5)
_cell_length_b 16.5349(7)
_cell_length_c 22.6345(9)
_cell_measurement_reflns_used 9416
_cell_measurement_temperature 120
_cell_measurement_theta_max 27
_cell_measurement_theta_min 3
_cell_volume 4888.2(3)
_computing_cell_refinement 'Apex2 (Bruker AXS, 2006)'
_computing_data_collection 'Apex2 (Bruker AXS, 2006)'
_computing_data_reduction 'Apex2 (Bruker AXS, 2006)'
_computing_molecular_graphics 'CAMERON (Watkin et al., 1996)'
_computing_publication_material 'CRYSTALS (Betteridge et al., 2003)'
_computing_structure_refinement 'CRYSTALS (Betteridge et al., 2003)'
_computing_structure_solution 'SIR92 (Altomare et al., 1994)'
_diffrn_ambient_temperature 120
_diffrn_measured_fraction_theta_full 1.000
_diffrn_measured_fraction_theta_max 1.000
_diffrn_measurement_device Area
_diffrn_measurement_device_type 'Bruker Kappa Apex2'
_diffrn_measurement_method '\f & \w scans'
_diffrn_radiation_monochromator graphite
_diffrn_radiation_type 'Mo K\a'
_diffrn_radiation_wavelength 0.71073
_diffrn_reflns_av_R_equivalents 0.050
_diffrn_reflns_limit_h_max 17
_diffrn_reflns_limit_h_min -17
_diffrn_reflns_limit_k_max 21
_diffrn_reflns_limit_k_min 0
_diffrn_reflns_limit_l_max 29
_diffrn_reflns_limit_l_min 0
_diffrn_reflns_number 11530
_diffrn_reflns_theta_full 28.011
_diffrn_reflns_theta_max 28.011
_diffrn_reflns_theta_min 1.799
_diffrn_standards_number 0
_exptl_absorpt_coefficient_mu 0.362
_exptl_absorpt_correction_T_max 0.97
_exptl_absorpt_correction_T_min 0.91
_exptl_absorpt_correction_type numerical
_exptl_absorpt_process_details
; 
 Analytical Absorption (De Meulenaer & Tompa, 1965) 
;
_exptl_crystal_colour green
_exptl_crystal_density_diffrn 1.058
_exptl_crystal_density_method 'not measured'
_exptl_crystal_description needle
_exptl_crystal_F_000 1644
_exptl_crystal_size_max 0.450
_exptl_crystal_size_mid 0.260
_exptl_crystal_size_min 0.080
_platon_squeeze_details
;During the structure solution, electron density difference 
maps revealed that there were considerable disordered solvent 
molecules which could not be successfully modeled.  From history, 
the remaining solvate was likely pentane in a volume of 
1045.8 \%A3 per unit cell (21.4%).  It appeared that the cavity 
area contained ca. four pentane molecules, located near the 
twofold screw axes  at (0, 1/4, 0) and (0, 3/4, 1/2).
Modeling with or without restraints was unsuccessful, as was 
step by step acquisition of peaks using successive electron 
density difference maps.  Thus, the structure factors were 
modified using the PLATON SQUEEZE technique, in order to 
produce a "solvate-free" structure factor set.  PLATON reported 
a total electron density of 129 e- per unit cell, likely 
representing four pentane molecules, consistent with our earlier 
observations.  Use of the SQUEEZE technique resulted in a 
decrease of ca. 1.75 % in R.
;
_refine_diff_density_max 0.40
_refine_diff_density_min -0.40
_refine_ls_abs_structure_details 'Flack (1983), 5040 Friedel-pairs'
_refine_ls_abs_structure_Flack 0.019(2)
_refine_ls_extinction_method None
_refine_ls_goodness_of_fit_ref 0.9617
_refine_ls_hydrogen_treatment constr
_refine_ls_matrix_type full
_refine_ls_number_parameters 469
_refine_ls_number_reflns 11530
_refine_ls_number_restraints 0
_refine_ls_R_factor_all 0.0513
_refine_ls_R_factor_gt 0.0385
_refine_ls_shift/su_max 0.0037453
_refine_ls_shift/su_mean 0.0008402
_refine_ls_structure_factor_coef Fsqd
_refine_ls_weighting_details
;
 Method= Modified Sheldrick 
 w=1/[\s^2^(F^2^) + ( 0.05P)^2^ + 0.40P] 
 ,where P=(max(Fo^2^,0) + 2Fc^2^)/3 
;
_refine_ls_weighting_scheme calc
_refine_ls_wR_factor_all 0.0874
_refine_ls_wR_factor_gt 0.0841
_refine_ls_wR_factor_ref 0.0874
_reflns_limit_h_max 17
_reflns_limit_h_min -17
_reflns_limit_k_max 21
_reflns_limit_k_min 0
_reflns_limit_l_max 29
_reflns_limit_l_min 0
_reflns_number_gt 9556
_reflns_number_total 11530
_reflns_threshold_expression I>2.0\s(I)
_oxford_diffrn_Wilson_B_factor 0.00
_oxford_diffrn_Wilson_scale 0.00
_oxford_refine_ls_r_factor_ref 0.0513
_oxford_refine_ls_scale 0.100594(16)
_oxford_reflns_number_all 11530
_oxford_reflns_threshold_expression_ref I>-10.0\s(I)
_oxford_structure_analysis_title 'sk_762_0m in P2(1)2(1)2(1)'
_cod_data_source_file c3sc52943f.txt
_cod_data_source_block 1
_cod_original_sg_symbol_Hall 'P 2ac 2ab '
_cod_original_sg_symbol_H-M 'P 21 21 21 '
_cod_original_formula_sum 'C45 H51 Cr1 N3 P3'
_cod_database_code 1513865

loop_
_symmetry_equiv_pos_as_xyz
x,y,z
x+1/2,-y+1/2,-z
-x,y+1/2,-z+1/2
-x+1/2,-y,z+1/2

loop_
_atom_site_label
_atom_site_type_symbol
_atom_site_fract_x
_atom_site_fract_y
_atom_site_fract_z
_atom_site_U_iso_or_equiv
_atom_site_occupancy
_atom_site_adp_type
_atom_site_refinement_flags_posn
Cr1 Cr 0.69406(2) 0.316347(19) 0.676393(14) 0.0147 1.0000 Uani .
P1 P 0.54997(4) 0.24405(3) 0.60381(2) 0.0182 1.0000 Uani .
P2 P 0.78760(4) 0.40343(3) 0.58554(2) 0.0174 1.0000 Uani .
P3 P 0.82862(4) 0.19539(3) 0.67516(3) 0.0168 1.0000 Uani .
N1 N 0.55896(12) 0.27820(10) 0.67389(8) 0.0172 1.0000 Uani .
N2 N 0.72187(14) 0.42104(10) 0.64847(8) 0.0177 1.0000 Uani .
N3 N 0.78785(13) 0.26245(10) 0.72576(7) 0.0174 1.0000 Uani .
C1 C 0.47624(16) 0.27152(13) 0.71829(9) 0.0202 1.0000 Uani .
C2 C 0.4848(2) 0.19419(15) 0.75397(10) 0.0301 1.0000 Uani .
C3 C 0.47686(19) 0.34411(14) 0.75920(11) 0.0275 1.0000 Uani .
C4 C 0.50529(17) 0.13848(13) 0.60829(9) 0.0200 1.0000 Uani .
C5 C 0.40290(18) 0.11420(13) 0.60938(9) 0.0210 1.0000 Uani .
C6 C 0.3780(2) 0.03303(15) 0.61476(10) 0.0273 1.0000 Uani .
C7 C 0.4540(2) -0.02476(15) 0.61966(10) 0.0300 1.0000 Uani .
C8 C 0.5561(2) -0.00118(15) 0.61952(10) 0.0314 1.0000 Uani .
C9 C 0.58147(18) 0.07935(14) 0.61320(9) 0.0247 1.0000 Uani .
C10 C 0.43912(16) 0.29498(13) 0.57171(9) 0.0196 1.0000 Uani .
C11 C 0.40552(19) 0.36958(14) 0.59351(10) 0.0261 1.0000 Uani .
C12 C 0.3285(2) 0.41225(16) 0.56574(11) 0.0342 1.0000 Uani .
C13 C 0.2829(2) 0.38166(16) 0.51548(11) 0.0315 1.0000 Uani .
C14 C 0.31439(19) 0.30830(15) 0.49314(10) 0.0277 1.0000 Uani .
C15 C 0.39272(18) 0.26593(15) 0.52042(10) 0.0254 1.0000 Uani .
C16 C 0.69149(17) 0.50312(12) 0.66765(9) 0.0196 1.0000 Uani .
C17 C 0.58317(18) 0.52430(15) 0.64693(11) 0.0270 1.0000 Uani .
C18 C 0.6990(2) 0.50972(14) 0.73500(10) 0.0262 1.0000 Uani .
C19 C 0.71800(17) 0.45356(13) 0.52539(9) 0.0190 1.0000 Uani .
C20 C 0.72020(19) 0.53669(14) 0.51393(10) 0.0240 1.0000 Uani .
C21 C 0.65991(19) 0.56929(15) 0.46997(11) 0.0301 1.0000 Uani .
C22 C 0.5965(2) 0.52073(17) 0.43657(11) 0.0359 1.0000 Uani .
C23 C 0.5940(2) 0.43838(17) 0.44695(11) 0.0358 1.0000 Uani .
C24 C 0.65462(19) 0.40523(15) 0.49093(10) 0.0259 1.0000 Uani .
C25 C 0.90346(16) 0.46539(13) 0.59190(10) 0.0193 1.0000 Uani .
C26 C 0.94458(18) 0.48306(14) 0.64731(10) 0.0232 1.0000 Uani .
C27 C 1.03663(18) 0.52420(16) 0.65283(11) 0.0303 1.0000 Uani .
C28 C 1.08990(19) 0.54747(16) 0.60249(12) 0.0343 1.0000 Uani .
C29 C 1.0515(2) 0.52944(17) 0.54743(11) 0.0358 1.0000 Uani .
C30 C 0.95850(19) 0.48814(15) 0.54214(10) 0.0290 1.0000 Uani .
C31 C 0.83385(17) 0.27127(14) 0.78526(9) 0.0230 1.0000 Uani .
C32 C 0.91684(18) 0.33611(15) 0.78587(11) 0.0287 1.0000 Uani .
C33 C 0.75189(19) 0.29096(18) 0.83054(10) 0.0363 1.0000 Uani .
C34 C 0.96760(15) 0.20682(12) 0.66920(9) 0.0184 1.0000 Uani .
C35 C 1.04033(19) 0.16922(15) 0.70477(11) 0.0317 1.0000 Uani .
C36 C 1.14377(19) 0.18889(18) 0.69797(13) 0.0404 1.0000 Uani .
C37 C 1.17410(19) 0.24557(16) 0.65753(13) 0.0389 1.0000 Uani .
C38 C 1.1031(2) 0.28376(16) 0.62224(13) 0.0364 1.0000 Uani .
C39 C 1.00083(18) 0.26356(15) 0.62816(10) 0.0259 1.0000 Uani .
C40 C 0.81360(17) 0.09458(13) 0.70723(10) 0.0208 1.0000 Uani .
C41 C 0.74472(18) 0.08056(15) 0.75313(11) 0.0268 1.0000 Uani .
C42 C 0.7255(2) 0.00210(17) 0.77241(13) 0.0388 1.0000 Uani .
C43 C 0.7744(2) -0.06274(17) 0.74592(15) 0.0470 1.0000 Uani .
C44 C 0.8406(2) -0.04954(15) 0.69989(15) 0.0436 1.0000 Uani .
C45 C 0.86009(19) 0.02898(15) 0.68036(13) 0.0346 1.0000 Uani .
H11 H 0.4100 0.2700 0.6965 0.0265 1.0000 Uiso R
H21 H 0.4299 0.1909 0.7829 0.0449 1.0000 Uiso R
H22 H 0.5526 0.1927 0.7729 0.0447 1.0000 Uiso R
H23 H 0.4818 0.1472 0.7283 0.0442 1.0000 Uiso R
H31 H 0.4211 0.3392 0.7851 0.0408 1.0000 Uiso R
H32 H 0.5388 0.3490 0.7806 0.0402 1.0000 Uiso R
H33 H 0.4683 0.3920 0.7360 0.0402 1.0000 Uiso R
H51 H 0.3504 0.1530 0.6054 0.0242 1.0000 Uiso R
H61 H 0.3085 0.0150 0.6150 0.0333 1.0000 Uiso R
H71 H 0.4374 -0.0781 0.6230 0.0353 1.0000 Uiso R
H81 H 0.6068 -0.0391 0.6222 0.0362 1.0000 Uiso R
H91 H 0.6497 0.0985 0.6115 0.0310 1.0000 Uiso R
H111 H 0.4341 0.3875 0.6288 0.0317 1.0000 Uiso R
H121 H 0.3082 0.4649 0.5816 0.0425 1.0000 Uiso R
H131 H 0.2302 0.4068 0.4966 0.0374 1.0000 Uiso R
H141 H 0.2870 0.2882 0.4592 0.0323 1.0000 Uiso R
H151 H 0.4140 0.2153 0.5056 0.0306 1.0000 Uiso R
H161 H 0.7408 0.5433 0.6504 0.0232 1.0000 Uiso R
H171 H 0.5722 0.5139 0.6048 0.0398 1.0000 Uiso R
H172 H 0.5353 0.4945 0.6692 0.0404 1.0000 Uiso R
H173 H 0.5702 0.5798 0.6537 0.0393 1.0000 Uiso R
H181 H 0.7653 0.4987 0.7478 0.0377 1.0000 Uiso R
H182 H 0.6532 0.4713 0.7513 0.0376 1.0000 Uiso R
H183 H 0.6794 0.5617 0.7474 0.0370 1.0000 Uiso R
H201 H 0.7639 0.5686 0.5360 0.0272 1.0000 Uiso R
H211 H 0.6609 0.6247 0.4642 0.0377 1.0000 Uiso R
H221 H 0.5565 0.5437 0.4066 0.0427 1.0000 Uiso R
H231 H 0.5537 0.4041 0.4248 0.0435 1.0000 Uiso R
H241 H 0.6525 0.3487 0.4981 0.0316 1.0000 Uiso R
H261 H 0.9092 0.4699 0.6815 0.0267 1.0000 Uiso R
H271 H 1.0613 0.5356 0.6896 0.0352 1.0000 Uiso R
H281 H 1.1513 0.5739 0.6072 0.0425 1.0000 Uiso R
H291 H 1.0898 0.5445 0.5139 0.0433 1.0000 Uiso R
H301 H 0.9313 0.4801 0.5045 0.0343 1.0000 Uiso R
H311 H 0.8642 0.2167 0.7962 0.0286 1.0000 Uiso R
H321 H 0.8853 0.3862 0.7758 0.0405 1.0000 Uiso R
H322 H 0.9460 0.3416 0.8258 0.0408 1.0000 Uiso R
H323 H 0.9701 0.3233 0.7572 0.0406 1.0000 Uiso R
H331 H 0.7185 0.3424 0.8201 0.0539 1.0000 Uiso R
H332 H 0.7828 0.2951 0.8699 0.0543 1.0000 Uiso R
H333 H 0.7025 0.2466 0.8301 0.0542 1.0000 Uiso R
H351 H 1.0202 0.1312 0.7334 0.0382 1.0000 Uiso R
H361 H 1.1913 0.1627 0.7214 0.0484 1.0000 Uiso R
H371 H 1.2432 0.2558 0.6525 0.0479 1.0000 Uiso R
H381 H 1.1233 0.3242 0.5957 0.0451 1.0000 Uiso R
H391 H 0.9532 0.2889 0.6045 0.0327 1.0000 Uiso R
H411 H 0.7094 0.1264 0.7704 0.0330 1.0000 Uiso R
H421 H 0.6792 -0.0051 0.8033 0.0450 1.0000 Uiso R
H431 H 0.7639 -0.1164 0.7605 0.0557 1.0000 Uiso R
H441 H 0.8740 -0.0919 0.6803 0.0515 1.0000 Uiso R
H451 H 0.9055 0.0360 0.6492 0.0401 1.0000 Uiso R

loop_
_atom_site_aniso_label
_atom_site_aniso_U_11
_atom_site_aniso_U_22
_atom_site_aniso_U_33
_atom_site_aniso_U_23
_atom_site_aniso_U_13
_atom_site_aniso_U_12
Cr1 0.01218(15) 0.01550(15) 0.01632(16) 0.00040(15) -0.00123(14) -0.00120(13)
P1 0.0147(3) 0.0220(3) 0.0180(3) -0.0018(2) -0.0004(2) -0.0029(2)
P2 0.0189(3) 0.0169(3) 0.0163(3) -0.0007(2) -0.0010(2) -0.0002(2)
P3 0.0139(3) 0.0187(3) 0.0177(2) 0.0016(2) -0.0005(2) 0.0011(2)
N1 0.0120(8) 0.0208(8) 0.0188(8) -0.0029(8) -0.0023(8) -0.0018(7)
N2 0.0199(9) 0.0153(9) 0.0179(9) -0.0031(7) 0.0016(7) -0.0001(8)
N3 0.0151(9) 0.0198(9) 0.0172(9) -0.0005(7) -0.0015(7) 0.0013(8)
C1 0.0148(10) 0.0264(12) 0.0192(11) 0.0000(10) 0.0009(9) -0.0043(9)
C2 0.0351(14) 0.0323(14) 0.0231(12) 0.0002(11) 0.0038(10) -0.0074(12)
C3 0.0245(13) 0.0310(13) 0.0269(13) -0.0031(11) 0.0049(10) 0.0008(10)
C4 0.0237(11) 0.0213(11) 0.0151(11) -0.0042(9) -0.0004(9) -0.0015(10)
C5 0.0225(11) 0.0235(12) 0.0168(11) -0.0033(10) -0.0001(9) -0.0031(10)
C6 0.0316(13) 0.0346(14) 0.0157(11) -0.0006(11) 0.0009(10) -0.0102(12)
C7 0.0478(16) 0.0225(12) 0.0198(12) 0.0038(10) -0.0026(11) -0.0089(12)
C8 0.0395(15) 0.0318(14) 0.0229(12) 0.0045(11) -0.0055(11) 0.0072(12)
C9 0.0241(12) 0.0312(13) 0.0188(11) -0.0019(10) -0.0029(9) 0.0006(10)
C10 0.0167(10) 0.0259(12) 0.0161(10) 0.0011(9) -0.0004(8) -0.0058(9)
C11 0.0291(13) 0.0253(12) 0.0237(12) -0.0049(10) -0.0091(10) -0.0012(10)
C12 0.0402(15) 0.0288(13) 0.0335(14) -0.0047(12) -0.0074(12) 0.0090(12)
C13 0.0289(14) 0.0410(15) 0.0247(12) 0.0042(12) -0.0060(11) 0.0056(12)
C14 0.0287(13) 0.0369(13) 0.0174(10) 0.0016(11) -0.0056(10) -0.0047(12)
C15 0.0289(13) 0.0280(13) 0.0193(11) -0.0042(10) 0.0006(10) -0.0010(11)
C16 0.0219(11) 0.0155(9) 0.0215(11) -0.0025(9) 0.0007(10) -0.0011(9)
C17 0.0246(12) 0.0262(13) 0.0303(13) -0.0075(11) -0.0017(10) 0.0063(10)
C18 0.0303(13) 0.0234(11) 0.0249(12) -0.0071(10) 0.0006(11) 0.0021(11)
C19 0.0195(11) 0.0222(11) 0.0151(10) -0.0019(9) 0.0023(9) 0.0009(9)
C20 0.0283(13) 0.0229(11) 0.0207(11) -0.0009(10) -0.0016(10) -0.0017(10)
C21 0.0343(14) 0.0270(13) 0.0290(13) 0.0094(11) -0.0021(11) 0.0003(11)
C22 0.0357(15) 0.0410(16) 0.0309(14) 0.0098(13) -0.0138(12) 0.0006(13)
C23 0.0371(15) 0.0380(15) 0.0323(14) 0.0043(12) -0.0176(12) -0.0066(12)
C24 0.0296(13) 0.0234(12) 0.0248(12) 0.0012(11) -0.0023(10) -0.0026(11)
C25 0.0170(10) 0.0187(10) 0.0221(11) -0.0001(10) -0.0008(9) -0.0012(9)
C26 0.0201(11) 0.0312(13) 0.0183(11) -0.0025(10) -0.0014(9) 0.0007(10)
C27 0.0224(12) 0.0419(15) 0.0268(12) -0.0092(12) -0.0049(10) -0.0009(11)
C28 0.0199(12) 0.0458(16) 0.0373(14) -0.0022(13) -0.0023(11) -0.0088(12)
C29 0.0274(13) 0.0507(17) 0.0293(13) 0.0040(13) 0.0076(11) -0.0101(13)
C30 0.0260(13) 0.0416(15) 0.0192(11) -0.0005(11) 0.0001(10) -0.0069(12)
C31 0.0221(11) 0.0286(12) 0.0182(11) 0.0001(10) -0.0059(9) -0.0001(10)
C32 0.0247(13) 0.0323(14) 0.0291(13) -0.0044(11) -0.0073(10) -0.0025(11)
C33 0.0319(13) 0.0590(17) 0.0179(12) -0.0085(13) -0.0004(10) -0.0085(12)
C34 0.0149(10) 0.0195(10) 0.0209(11) -0.0032(9) -0.0004(9) 0.0016(8)
C35 0.0274(13) 0.0271(13) 0.0408(15) -0.0006(12) -0.0056(12) 0.0049(11)
C36 0.0218(13) 0.0387(15) 0.0607(18) -0.0053(15) -0.0132(12) 0.0100(13)
C37 0.0158(11) 0.0335(14) 0.0675(19) -0.0147(15) 0.0040(12) -0.0005(11)
C38 0.0284(14) 0.0307(14) 0.0500(17) -0.0026(13) 0.0153(13) -0.0044(12)
C39 0.0211(11) 0.0279(13) 0.0288(13) -0.0012(11) 0.0030(10) 0.0018(10)
C40 0.0171(10) 0.0190(10) 0.0264(11) 0.0073(9) -0.0046(9) -0.0023(10)
C41 0.0220(12) 0.0305(13) 0.0278(13) 0.0080(11) -0.0051(10) -0.0041(10)
C42 0.0296(14) 0.0436(16) 0.0433(16) 0.0172(14) -0.0073(12) -0.0161(13)
C43 0.0343(16) 0.0281(14) 0.079(2) 0.0235(16) -0.0220(16) -0.0103(12)
C44 0.0303(14) 0.0190(12) 0.082(2) -0.0011(14) -0.0110(15) 0.0030(11)
C45 0.0258(13) 0.0271(13) 0.0509(16) -0.0019(14) 0.0023(13) 0.0033(10)

loop_
_atom_type_symbol
_atom_type_scat_dispersion_real
_atom_type_scat_dispersion_imag
_atom_type_scat_Cromer_Mann_a1
_atom_type_scat_Cromer_Mann_b1
_atom_type_scat_Cromer_Mann_a2
_atom_type_scat_Cromer_Mann_b2
_atom_type_scat_Cromer_Mann_a3
_atom_type_scat_Cromer_Mann_b3
_atom_type_scat_Cromer_Mann_a4
_atom_type_scat_Cromer_Mann_b4
_atom_type_scat_Cromer_Mann_c
_atom_type_scat_source
C 0.0033 0.0016 2.3100 20.8439 1.0200 10.2075 1.5886 0.5687 0.8650 51.6512 0.2156 'International Tables Vol C 4.2.6.8 and 6.1.1.4'
H 0.0000 0.0000 0.4930 10.5109 0.3229 26.1257 0.1402 3.1424 0.0408 57.7998 0.0030 'International Tables Vol C 4.2.6.8 and 6.1.1.4'
N 0.0061 0.0033 12.2126 0.0057 3.1322 9.8933 2.0125 28.9975 1.1663 0.5826 -11.5290 'International Tables Vol C 4.2.6.8 and 6.1.1.4'
P 0.1023 0.0942 6.4345 1.9067 4.1791 27.1570 1.7800 0.5260 1.4908 68.1645 1.1149 'International Tables Vol C 4.2.6.8 and 6.1.1.4'
Cr 0.3209 0.6236 10.6406 6.1038 7.3537 0.3920 3.3240 20.2626 1.4922 98.7399 1.1832 'International Tables Vol C 4.2.6.8 and 6.1.1.4'

loop_
_geom_angle_atom_site_label_1
_geom_angle_atom_site_label_2
_geom_angle_atom_site_label_3
_geom_angle
_geom_angle_publ_flag
P1 Cr1 P2 94.764(19) yes
P1 Cr1 P3 96.78(2) yes
P2 Cr1 P3 95.214(19) yes
P1 Cr1 N1 36.61(5) yes
P2 Cr1 N1 124.28(6) yes
P3 Cr1 N1 111.61(5) yes
P1 Cr1 N2 109.25(6) yes
P2 Cr1 N2 36.12(5) yes
P3 Cr1 N2 124.13(6) yes
N1 Cr1 N2 118.81(8) yes
P1 Cr1 N3 126.16(6) yes
P2 Cr1 N3 113.37(6) yes
P3 Cr1 N3 38.84(5) yes
N1 Cr1 N3 118.11(8) yes
N2 Cr1 N3 120.68(8) yes
Cr1 P1 C4 126.25(7) yes
N1 P1 C4 106.68(9) yes
Cr1 P1 C10 125.16(7) yes
N1 P1 C10 105.95(9) yes
C4 P1 C10 101.98(10) yes
Cr1 P2 C19 124.24(7) yes
N2 P2 C19 107.23(9) yes
Cr1 P2 C25 126.28(7) yes
N2 P2 C25 104.91(10) yes
C19 P2 C25 102.40(10) yes
Cr1 P3 C34 125.31(7) yes
N3 P3 C34 107.24(9) yes
Cr1 P3 C40 127.57(7) yes
N3 P3 C40 107.27(10) yes
C34 P3 C40 103.28(10) yes
P1 N1 Cr1 101.91(9) yes
P1 N1 C1 124.23(13) yes
Cr1 N1 C1 133.78(14) yes
P2 N2 Cr1 102.90(9) yes
P2 N2 C16 122.83(14) yes
Cr1 N2 C16 134.03(14) yes
P3 N3 Cr1 96.54(8) yes
P3 N3 C31 123.76(14) yes
Cr1 N3 C31 139.18(15) yes
N1 C1 C2 111.75(18) yes
N1 C1 C3 110.60(17) yes
C2 C1 C3 109.99(18) yes
N1 C1 H11 107.5 no
C2 C1 H11 107.8 no
C3 C1 H11 109.1 no
C1 C2 H21 110.6 no
C1 C2 H22 108.6 no
H21 C2 H22 111.7 no
C1 C2 H23 110.6 no
H21 C2 H23 109.1 no
H22 C2 H23 106.1 no
C1 C3 H31 108.0 no
C1 C3 H32 112.7 no
H31 C3 H32 110.5 no
C1 C3 H33 108.7 no
H31 C3 H33 108.9 no
H32 C3 H33 108.0 no
P1 C4 C5 125.20(17) yes
P1 C4 C9 116.16(17) yes
C5 C4 C9 118.6(2) yes
C4 C5 C6 120.3(2) yes
C4 C5 H51 119.9 no
C6 C5 H51 119.8 no
C5 C6 C7 120.6(2) yes
C5 C6 H61 121.6 no
C7 C6 H61 117.8 no
C6 C7 C8 119.7(2) yes
C6 C7 H71 120.3 no
C8 C7 H71 120.0 no
C7 C8 C9 120.1(2) yes
C7 C8 H81 120.2 no
C9 C8 H81 119.7 no
C4 C9 C8 120.8(2) yes
C4 C9 H91 115.6 no
C8 C9 H91 123.6 no
P1 C10 C11 121.00(16) yes
P1 C10 C15 121.13(17) yes
C11 C10 C15 117.4(2) yes
C10 C11 C12 121.2(2) yes
C10 C11 H111 117.3 no
C12 C11 H111 121.4 no
C11 C12 C13 120.2(2) yes
C11 C12 H121 119.1 no
C13 C12 H121 120.7 no
C12 C13 C14 119.8(2) yes
C12 C13 H131 123.1 no
C14 C13 H131 117.1 no
C13 C14 C15 120.2(2) yes
C13 C14 H141 121.0 no
C15 C14 H141 118.8 no
C10 C15 C14 121.2(2) yes
C10 C15 H151 118.2 no
C14 C15 H151 120.5 no
N2 C16 C17 111.58(18) yes
N2 C16 C18 109.89(17) yes
C17 C16 C18 110.37(19) yes
N2 C16 H161 108.7 no
C17 C16 H161 108.8 no
C18 C16 H161 107.4 no
C16 C17 H171 113.2 no
C16 C17 H172 109.3 no
H171 C17 H172 109.3 no
C16 C17 H173 109.7 no
H171 C17 H173 107.5 no
H172 C17 H173 107.6 no
C16 C18 H181 110.9 no
C16 C18 H182 107.4 no
H181 C18 H182 109.6 no
C16 C18 H183 110.2 no
H181 C18 H183 109.8 no
H182 C18 H183 109.0 no
P2 C19 C20 124.84(17) yes
P2 C19 C24 116.85(17) yes
C20 C19 C24 118.2(2) yes
C19 C20 C21 120.4(2) yes
C19 C20 H201 118.3 no
C21 C20 H201 121.3 no
C20 C21 C22 120.7(2) yes
C20 C21 H211 118.7 no
C22 C21 H211 120.5 no
C21 C22 C23 119.6(2) yes
C21 C22 H221 119.8 no
C23 C22 H221 120.6 no
C22 C23 C24 119.9(2) yes
C22 C23 H231 121.8 no
C24 C23 H231 118.3 no
C19 C24 C23 121.1(2) yes
C19 C24 H241 119.1 no
C23 C24 H241 119.8 no
P2 C25 C26 120.35(17) yes
P2 C25 C30 121.02(17) yes
C26 C25 C30 118.2(2) yes
C25 C26 C27 121.1(2) yes
C25 C26 H261 120.6 no
C27 C26 H261 118.2 no
C26 C27 C28 119.7(2) yes
C26 C27 H271 119.3 no
C28 C27 H271 120.9 no
C27 C28 C29 120.0(2) yes
C27 C28 H281 118.2 no
C29 C28 H281 121.8 no
C28 C29 C30 120.0(2) yes
C28 C29 H291 118.7 no
C30 C29 H291 121.3 no
C29 C30 C25 120.8(2) yes
C29 C30 H301 118.6 no
C25 C30 H301 120.4 no
N3 C31 C32 111.45(18) yes
N3 C31 C33 110.41(18) yes
C32 C31 C33 110.2(2) yes
N3 C31 H311 106.9 no
C32 C31 H311 110.2 no
C33 C31 H311 107.6 no
C31 C32 H321 107.6 no
C31 C32 H322 110.4 no
H321 C32 H322 107.9 no
C31 C32 H323 110.4 no
H321 C32 H323 109.8 no
H322 C32 H323 110.8 no
C31 C33 H331 109.7 no
C31 C33 H332 109.8 no
H331 C33 H332 109.9 no
C31 C33 H333 107.3 no
H331 C33 H333 110.7 no
H332 C33 H333 109.4 no
P3 C34 C35 126.03(18) yes
P3 C34 C39 115.39(16) yes
C35 C34 C39 118.4(2) yes
C34 C35 C36 119.5(2) yes
C34 C35 H351 120.4 no
C36 C35 H351 120.1 no
C35 C36 C37 120.8(2) yes
C35 C36 H361 118.5 no
C37 C36 H361 120.7 no
C36 C37 C38 120.5(2) yes
C36 C37 H371 119.3 no
C38 C37 H371 120.1 no
C37 C38 C39 118.9(2) yes
C37 C38 H381 120.6 no
C39 C38 H381 120.4 no
C34 C39 C38 122.0(2) yes
C34 C39 H391 119.0 no
C38 C39 H391 119.0 no
P3 C40 C41 121.11(18) yes
P3 C40 C45 119.53(18) yes
C41 C40 C45 118.7(2) yes
C40 C41 C42 120.3(2) yes
C40 C41 H411 118.5 no
C42 C41 H411 121.1 no
C41 C42 C43 120.2(3) yes
C41 C42 H421 118.1 no
C43 C42 H421 121.7 no
C42 C43 C44 119.8(2) yes
C42 C43 H431 120.2 no
C44 C43 H431 120.0 no
C43 C44 C45 120.2(3) yes
C43 C44 H441 122.3 no
C45 C44 H441 117.4 no
C44 C45 C40 120.7(3) yes
C44 C45 H451 118.3 no
C40 C45 H451 121.1 no

loop_
_geom_bond_atom_site_label_1
_geom_bond_atom_site_label_2
_geom_bond_distance
_geom_bond_publ_flag
Cr1 P1 2.7695(6) yes
Cr1 P2 2.7919(6) yes
Cr1 P3 2.6626(6) yes
Cr1 N1 1.8748(16) yes
Cr1 N2 1.8782(17) yes
Cr1 N3 1.8824(17) yes
P1 N1 1.6879(18) yes
P1 C4 1.843(2) yes
P1 C10 1.826(2) yes
P2 N2 1.6885(18) yes
P2 C19 1.835(2) yes
P2 C25 1.833(2) yes
P3 N3 1.6807(18) yes
P3 C34 1.830(2) yes
P3 C40 1.829(2) yes
N1 C1 1.480(3) yes
N2 C16 1.479(3) yes
N3 C31 1.482(3) yes
C1 C2 1.517(3) yes
C1 C3 1.516(3) yes
C1 H11 0.996 no
C2 H21 0.973 no
C2 H22 0.983 no
C2 H23 0.972 no
C3 H31 0.939 no
C3 H32 0.946 no
C3 H33 0.956 no
C4 C5 1.397(3) yes
C4 C9 1.399(3) yes
C5 C6 1.386(3) yes
C5 H51 0.943 no
C6 C7 1.382(4) yes
C6 H61 0.956 no
C7 C8 1.390(4) yes
C7 H71 0.911 no
C8 C9 1.379(3) yes
C8 H81 0.913 no
C9 H91 0.947 no
C10 C11 1.399(3) yes
C10 C15 1.395(3) yes
C11 C12 1.380(3) yes
C11 H111 0.930 no
C12 C13 1.380(3) yes
C12 H121 0.978 no
C13 C14 1.377(3) yes
C13 H131 0.910 no
C14 C15 1.385(3) yes
C14 H141 0.910 no
C15 H151 0.943 no
C16 C17 1.531(3) yes
C16 C18 1.531(3) yes
C16 H161 1.005 no
C17 H171 0.979 no
C17 H172 0.941 no
C17 H173 0.946 no
C18 H181 0.931 no
C18 H182 0.947 no
C18 H183 0.940 no
C19 C20 1.399(3) yes
C19 C24 1.390(3) yes
C20 C21 1.378(3) yes
C20 H201 0.924 no
C21 C22 1.379(3) yes
C21 H211 0.925 no
C22 C23 1.382(4) yes
C22 H221 0.937 no
C23 C24 1.385(3) yes
C23 H231 0.922 no
C24 H241 0.950 no
C25 C26 1.395(3) yes
C25 C30 1.388(3) yes
C26 C27 1.387(3) yes
C26 H261 0.928 no
C27 C28 1.389(3) yes
C27 H271 0.911 no
C28 C29 1.376(4) yes
C28 H281 0.920 no
C29 C30 1.399(3) yes
C29 H291 0.943 no
C30 H301 0.933 no
C31 C32 1.525(3) yes
C31 C33 1.517(3) yes
C31 H311 1.016 no
C32 H321 0.953 no
C32 H322 0.986 no
C32 H323 0.975 no
C33 H331 0.985 no
C33 H332 0.980 no
C33 H333 0.977 no
C34 C35 1.392(3) yes
C34 C39 1.390(3) yes
C35 C36 1.398(4) yes
C35 H351 0.940 no
C36 C37 1.369(4) yes
C36 H361 0.925 no
C37 C38 1.377(4) yes
C37 H371 0.925 no
C38 C39 1.383(3) yes
C38 H381 0.937 no
C39 H391 0.922 no
C40 C41 1.394(3) yes
C40 C45 1.384(3) yes
C41 C42 1.392(3) yes
C41 H411 0.969 no
C42 C43 1.384(4) yes
C42 H421 0.932 no
C43 C44 1.372(4) yes
C43 H431 0.957 no
C44 C45 1.395(4) yes
C44 H441 0.937 no
C45 H451 0.929 no

loop_
_platon_squeeze_void_nr
_platon_squeeze_void_average_x
_platon_squeeze_void_average_y
_platon_squeeze_void_average_z
_platon_squeeze_void_volume
_platon_squeeze_void_count_electrons
_platon_squeeze_void_content
1 -0.056 0.250 0.000 521 65 ' '
2 0.035 0.750 0.500 521 65 ' '
